data_4349678
loop_
_publ_author_name
'Chen, Fengli'
'Bai, Dongjie'
'Wang, Xia'
'He, Yabing'

_publ_section_title
;
 A comparative study of the effect of functional groups on C2H2 adsorption
 in NbO-type metal--organic frameworks
;
_journal_issue 6
_journal_name_full 'Inorganic Chemistry Frontiers'
_journal_page_first 960
_journal_paper_doi 10.1039/C7QI00063D
_journal_volume 4
_journal_year 2017
_chemical_formula_sum 'C22 H13 Cu2 N O12'
_chemical_formula_weight 610.43
_space_group_IT_number 166
_space_group_name_Hall '-R 3 2"'
_space_group_name_H-M_alt 'R -3 m :H'
_symmetry_cell_setting trigonal
_symmetry_space_group_name_H-M 'R -3 m :H'
_atom_sites_solution_hydrogens geom
_atom_sites_solution_primary direct
_atom_sites_solution_secondary difmap
_audit_creation_method SHELXL-97
_audit_update_record
;
2017-01-23 deposited with the CCDC.
2017-03-30 downloaded from the CCDC.
;
_cell_angle_alpha 90.00
_cell_angle_beta 90.00
_cell_angle_gamma 120.00
_cell_formula_units_Z 9
_cell_length_a 18.555(3)
_cell_length_b 18.555(3)
_cell_length_c 38.688(6)
_cell_measurement_reflns_used 77586
_cell_measurement_temperature 293(2)
_cell_measurement_theta_max 27.58
_cell_measurement_theta_min 1.00
_cell_volume 11535(3)
_computing_cell_refinement 'Bruker SMART'
_computing_data_collection 'Bruker SMART'
_computing_data_reduction 'Bruker SAINT'
_computing_molecular_graphics 'Bruker SHELXTL'
_computing_publication_material 'Bruker SHELXTL'
_computing_structure_refinement 'SHELXL-97 (Sheldrick, 1997)'
_computing_structure_solution 'SHELXS-97 (Sheldrick, 1990)'
_diffrn_ambient_temperature 293(2)
_diffrn_measured_fraction_theta_full 1.000
_diffrn_measured_fraction_theta_max 1.000
_diffrn_measurement_device_type 'Bruker SMART APEX II CCD area detector'
_diffrn_measurement_method 'omega scans'
_diffrn_radiation_monochromator graphite
_diffrn_radiation_source 'fine-focus sealed tube'
_diffrn_radiation_type MoK\a
_diffrn_radiation_wavelength 0.71069
_diffrn_reflns_av_R_equivalents 0.1629
_diffrn_reflns_av_sigmaI/netI 0.0596
_diffrn_reflns_limit_h_max 24
_diffrn_reflns_limit_h_min -24
_diffrn_reflns_limit_k_max 24
_diffrn_reflns_limit_k_min -24
_diffrn_reflns_limit_l_max 47
_diffrn_reflns_limit_l_min -50
_diffrn_reflns_number 77586
_diffrn_reflns_theta_full 27.58
_diffrn_reflns_theta_max 27.58
_diffrn_reflns_theta_min 1.37
_exptl_absorpt_coefficient_mu 0.861
_exptl_absorpt_correction_T_max 0.9189
_exptl_absorpt_correction_T_min 0.8332
_exptl_absorpt_correction_type empirical
_exptl_crystal_colour blue
_exptl_crystal_density_diffrn 0.791
_exptl_crystal_density_method 'not measured'
_exptl_crystal_description block
_exptl_crystal_F_000 2753
_exptl_crystal_size_max 0.22
_exptl_crystal_size_mid 0.14
_exptl_crystal_size_min 0.10
_platon_squeeze_details
;
;
_refine_diff_density_max 0.424
_refine_diff_density_min -0.798
_refine_diff_density_rms 0.124
_refine_ls_extinction_method none
_refine_ls_goodness_of_fit_ref 1.073
_refine_ls_hydrogen_treatment mixed
_refine_ls_matrix_type full
_refine_ls_number_parameters 121
_refine_ls_number_reflns 3259
_refine_ls_number_restraints 0
_refine_ls_restrained_S_all 1.073
_refine_ls_R_factor_all 0.0997
_refine_ls_R_factor_gt 0.0631
_refine_ls_shift/su_max 0.052
_refine_ls_shift/su_mean 0.005
_refine_ls_structure_factor_coef Fsqd
_refine_ls_weighting_details 'calc w=1/[\s^2^(Fo^2^)+(0.1000P)^2^+0.0000P] where P=(Fo^2^+2Fc^2^)/3'
_refine_ls_weighting_scheme calc
_refine_ls_wR_factor_gt 0.1580
_refine_ls_wR_factor_ref 0.1759
_reflns_number_gt 2420
_reflns_number_total 3259
_reflns_threshold_expression >2sigma(I)
_cod_data_source_file c7qi00063d2.cif
_cod_data_source_block d
_cod_original_sg_symbol_H-M R-3m
_cod_database_code 4349678

loop_
_symmetry_equiv_pos_as_xyz
'x, y, z'
'-y, x-y, z'
'-x+y, -x, z'
'y, x, -z'
'-x, -x+y, -z'
'x-y, -y, -z'
'x+2/3, y+1/3, z+1/3'
'-y+2/3, x-y+1/3, z+1/3'
'-x+y+2/3, -x+1/3, z+1/3'
'y+2/3, x+1/3, -z+1/3'
'-x+2/3, -x+y+1/3, -z+1/3'
'x-y+2/3, -y+1/3, -z+1/3'
'x+1/3, y+2/3, z+2/3'
'-y+1/3, x-y+2/3, z+2/3'
'-x+y+1/3, -x+2/3, z+2/3'
'y+1/3, x+2/3, -z+2/3'
'-x+1/3, -x+y+2/3, -z+2/3'
'x-y+1/3, -y+2/3, -z+2/3'
'-x, -y, -z'
'y, -x+y, -z'
'x-y, x, -z'
'-y, -x, z'
'x, x-y, z'
'-x+y, y, z'
'-x+2/3, -y+1/3, -z+1/3'
'y+2/3, -x+y+1/3, -z+1/3'
'x-y+2/3, x+1/3, -z+1/3'
'-y+2/3, -x+1/3, z+1/3'
'x+2/3, x-y+1/3, z+1/3'
'-x+y+2/3, y+1/3, z+1/3'
'-x+1/3, -y+2/3, -z+2/3'
'y+1/3, -x+y+2/3, -z+2/3'
'x-y+1/3, x+2/3, -z+2/3'
'-y+1/3, -x+2/3, z+2/3'
'x+1/3, x-y+2/3, z+2/3'
'-x+y+1/3, y+2/3, z+2/3'

loop_
_atom_site_label
_atom_site_type_symbol
_atom_site_fract_x
_atom_site_fract_y
_atom_site_fract_z
_atom_site_U_iso_or_equiv
_atom_site_adp_type
_atom_site_occupancy
_atom_site_symmetry_multiplicity
_atom_site_calc_flag
_atom_site_refinement_flags
_atom_site_disorder_group
Cu1 Cu 0.523960(14) 0.476040(14) -0.028007(13) 0.0368(2) Uani 1 2 d S .
O1 O 0.48161(15) 0.37136(14) -0.00291(6) 0.0493(6) Uani 1 1 d . .
O2 O 0.44086(17) 0.41067(15) 0.04439(6) 0.0539(7) Uani 1 1 d . .
O7 O 0.55992(16) 0.44008(16) -0.07466(13) 0.1110(19) Uani 1 2 d S .
C1 C 0.4527(2) 0.3607(2) 0.02737(9) 0.0445(8) Uani 1 1 d . .
C2 C 0.4312(2) 0.2807(2) 0.04421(9) 0.0453(8) Uani 1 1 d . .
C3 C 0.4006(2) 0.2648(2) 0.07796(9) 0.0545(9) Uani 1 1 d . .
H3 H 0.3903 0.3030 0.0892 0.065 Uiso 1 1 calc R .
C4 C 0.3855(4) 0.19273(18) 0.09490(14) 0.0558(14) Uani 1 2 d S .
C5 C 0.4446(3) 0.22230(15) 0.02785(12) 0.0451(11) Uani 1 2 d S .
H5 H 0.4632 0.2316 0.0051 0.054 Uiso 1 2 calc SR .
C6 C 0.3568(5) 0.1784(2) 0.13205(16) 0.0690(17) Uani 1 2 d S .
C7 C 0.2930(7) 0.1897(6) 0.1434(2) 0.083(3) Uani 0.50 1 d P 1
N1 N 0.2265(18) 0.186(2) 0.1102(14) 0.23(2) Uani 0.25 1 d P 1
O4 O 0.185(3) 0.126(2) 0.0880(11) 0.28(3) Uani 0.25 1 d P 1
O3 O 0.2140(16) 0.261(2) 0.1339(7) 0.231(14) Uani 0.25 1 d P 1
C7' C 0.3969(8) 0.2439(6) 0.1556(2) 0.095(4) Uani 0.50 1 d P 2

loop_
_atom_site_aniso_label
_atom_site_aniso_U_11
_atom_site_aniso_U_22
_atom_site_aniso_U_33
_atom_site_aniso_U_23
_atom_site_aniso_U_13
_atom_site_aniso_U_12
Cu1 0.0508(3) 0.0508(3) 0.0292(3) -0.00133(10) 0.00133(10) 0.0406(3)
O1 0.0687(16) 0.0463(13) 0.0437(14) 0.0047(11) 0.0075(12) 0.0367(12)
O2 0.0790(17) 0.0546(15) 0.0460(14) 0.0104(12) 0.0146(13) 0.0466(14)
O7 0.123(3) 0.123(3) 0.088(4) -0.0376(16) 0.0376(16) 0.062(3)
C1 0.054(2) 0.0509(19) 0.042(2) 0.0009(15) -0.0019(16) 0.0364(17)
C2 0.057(2) 0.0500(19) 0.0414(19) 0.0013(15) -0.0010(16) 0.0361(17)
C3 0.073(2) 0.057(2) 0.046(2) 0.0070(17) 0.0127(18) 0.042(2)
C4 0.078(4) 0.050(2) 0.048(3) 0.0077(14) 0.015(3) 0.0390(19)
C5 0.058(3) 0.0471(19) 0.034(3) -0.0009(11) -0.002(2) 0.0291(15)
C6 0.114(5) 0.059(2) 0.053(4) 0.0126(17) 0.025(3) 0.057(3)
C7 0.135(9) 0.086(7) 0.058(6) 0.017(5) 0.034(6) 0.078(7)
N1 0.11(2) 0.19(3) 0.43(7) 0.19(4) 0.08(3) 0.11(2)
O4 0.25(4) 0.21(4) 0.33(4) -0.02(3) -0.01(3) 0.09(3)
O3 0.18(2) 0.37(4) 0.22(3) 0.08(3) -0.01(2) 0.20(3)
C7' 0.168(11) 0.070(6) 0.060(6) 0.006(5) 0.025(7) 0.069(7)

loop_
_atom_type_symbol
_atom_type_description
_atom_type_scat_dispersion_real
_atom_type_scat_dispersion_imag
_atom_type_scat_source
C C 0.0033 0.0016 'International Tables Vol C Tables 4.2.6.8 and 6.1.1.4'
H H 0.0000 0.0000 'International Tables Vol C Tables 4.2.6.8 and 6.1.1.4'
Cu Cu 0.3201 1.2651 'International Tables Vol C Tables 4.2.6.8 and 6.1.1.4'
N N 0.0061 0.0033 'International Tables Vol C Tables 4.2.6.8 and 6.1.1.4'
O O 0.0106 0.0060 'International Tables Vol C Tables 4.2.6.8 and 6.1.1.4'

loop_
_geom_angle_atom_site_label_1
_geom_angle_atom_site_label_2
_geom_angle_atom_site_label_3
_geom_angle
_geom_angle_site_symmetry_1
_geom_angle_site_symmetry_3
O1 Cu1 O1 88.72(14) 22_665 .
O1 Cu1 O2 167.65(10) 22_665 4
O1 Cu1 O2 89.90(11) . 4
O1 Cu1 O2 89.90(11) 22_665 19_665
O1 Cu1 O2 167.65(10) . 19_665
O2 Cu1 O2 88.83(16) 4 19_665
O1 Cu1 O7 98.18(13) 22_665 .
O1 Cu1 O7 98.18(13) . .
O2 Cu1 O7 94.17(14) 4 .
O2 Cu1 O7 94.17(14) 19_665 .
O1 Cu1 Cu1 83.79(7) 22_665 19_665
O1 Cu1 Cu1 83.79(7) . 19_665
O2 Cu1 Cu1 83.86(7) 4 19_665
O2 Cu1 Cu1 83.86(7) 19_665 19_665
O7 Cu1 Cu1 177.23(17) . 19_665
C1 O1 Cu1 123.1(2) . .
C1 O2 Cu1 122.5(2) . 19_665
O2 C1 O1 126.5(3) . .
O2 C1 C2 117.1(3) . .
O1 C1 C2 116.4(3) . .
C5 C2 C3 118.6(3) . .
C5 C2 C1 121.4(3) . .
C3 C2 C1 120.0(3) . .
C4 C3 C2 120.7(4) . .
C4 C3 H3 119.7 . .
C2 C3 H3 119.7 . .
C3 C4 C3 119.4(5) . 23
C3 C4 C6 120.2(2) . .
C3 C4 C6 120.2(2) 23 .
C2 C5 C2 122.1(4) . 23
C2 C5 H5 119.0 . .
C2 C5 H5 119.0 23 .
C7 C6 C7 71.4(9) 23 .
C7 C6 C7' 119.2(7) 23 .
C7 C6 C7' 77.5(7) . .
C7 C6 C7' 77.5(7) 23 23
C7 C6 C7' 119.2(7) . 23
C7' C6 C7' 74.3(9) . 23
C7 C6 C4 122.1(6) 23 .
C7 C6 C4 122.1(6) . .
C7' C6 C4 118.7(6) . .
C7' C6 C4 118.7(6) 23 .
C6 C7 C7 54.3(4) . 23
C6 C7 N1 113.7(17) . .
C7 C7 N1 108.1(15) 23 .
O4 N1 C7 128(3) . .
O4 N1 O3 139(3) . .
C7 N1 O3 87(3) . .
O4 O4 N1 124(2) 23 .
C6 C7' C7' 52.9(5) . 23

loop_
_geom_bond_atom_site_label_1
_geom_bond_atom_site_label_2
_geom_bond_distance
_geom_bond_site_symmetry_2
Cu1 O1 1.951(2) 22_665
Cu1 O1 1.951(2) .
Cu1 O2 1.968(2) 4
Cu1 O2 1.968(2) 19_665
Cu1 O7 2.143(4) .
Cu1 Cu1 2.6585(10) 19_665
O1 C1 1.262(4) .
O2 C1 1.243(4) .
O2 Cu1 1.968(2) 19_665
C1 C2 1.482(5) .
C2 C5 1.380(4) .
C2 C3 1.396(5) .
C3 C4 1.386(4) .
C3 H3 0.9300 .
C4 C3 1.386(4) 23
C4 C6 1.509(8) .
C5 C2 1.380(4) 23
C5 H5 0.9300 .
C6 C7 1.374(11) 23
C6 C7 1.374(11) .
C6 C7' 1.398(12) .
C6 C7' 1.398(12) 23
C7 C7 1.603(19) 23
C7 N1 1.76(4) .
N1 O4 1.30(6) .
N1 O3 1.78(5) .
O4 O4 1.25(7) 23
C7' C7' 1.688(18) 23

loop_
_platon_squeeze_void_nr
_platon_squeeze_void_average_x
_platon_squeeze_void_average_y
_platon_squeeze_void_average_z
_platon_squeeze_void_volume
_platon_squeeze_void_count_electrons
_platon_squeeze_void_content
1 -0.013 -0.014 -0.017 4793 2138 ' '
